data_7120492
loop_
_publ_author_name
'Mateus, Pedro'
'Wicher, Barbara'
'Ferrand, Yann'
'Huc, Ivan'

_publ_section_title
;
 Alkali and alkaline earth metal ion binding by a foldamer capsule:
 selective recognition of magnesium hydrate
;
_journal_name_full 'Chem. Commun.'
_journal_paper_doi 10.1039/C7CC05422J
_journal_year 2017
_chemical_formula_moiety 'C161 H151 N35 O26 K1, C1 F3 O3 S1, 3(C1 H1 Cl3), 6(H2 O)'
_chemical_formula_sum 'C165 H166 Cl9 F3 K N35 O35 S'
_chemical_formula_weight 3646.53
_chemical_properties_physical ', Air-sensitive'
_space_group_crystal_system monoclinic
_space_group_IT_number 14
_space_group_name_Hall '-P 2ybc'
_space_group_name_H-M_alt 'P 1 21/c 1'
_symmetry_space_group_name_Hall '-P 2ybc'
_symmetry_space_group_name_H-M 'P 1 21/c 1'
_atom_sites_solution_hydrogens geom
_audit_creation_method SHELXL-2016/4
_audit_update_record
;
2017-07-08 deposited with the CCDC.
2017-07-26 downloaded from the CCDC.
;
_cell_angle_alpha 90
_cell_angle_beta 103.33(3)
_cell_angle_gamma 90
_cell_formula_units_Z 4
_cell_length_a 20.339(4)
_cell_length_b 49.532(10)
_cell_length_c 21.904(4)
_cell_measurement_reflns_used 5452
_cell_measurement_temperature 100(2)
_cell_measurement_theta_max 67.9
_cell_measurement_theta_min 30.2
_cell_volume 21472(8)
_computing_cell_refinement 'CrystalClear 2.1 b32, Rigaku 2014'
_computing_data_collection 'CrystalClear 2.1 b32, Rigaku 2014'
_computing_data_reduction 'CrystalClear 2.1 b32, Rigaku 2014'
_computing_publication_material 'SHELXL-2016/4 (Sheldrick, 2016)'
_computing_structure_refinement 'SHELXL-2016/4 (Sheldrick, 2016)'
_computing_structure_solution 'SHELXT 2014/5 (Sheldrick, 2014)'
_diffrn_ambient_temperature 100(2)
_diffrn_detector_area_resol_mean 5.8140
_diffrn_measured_fraction_theta_full 0.995
_diffrn_measured_fraction_theta_max 0.995
_diffrn_measurement_device_type 'partial chi'
_diffrn_measurement_method \w-scans
_diffrn_radiation_type CuK\a
_diffrn_radiation_wavelength 1.54178
_diffrn_reflns_av_R_equivalents 0.1084
_diffrn_reflns_av_unetI/netI 0.0661
_diffrn_reflns_Laue_measured_fraction_full 0.995
_diffrn_reflns_Laue_measured_fraction_max 0.995
_diffrn_reflns_limit_h_max 20
_diffrn_reflns_limit_h_min -20
_diffrn_reflns_limit_k_max 49
_diffrn_reflns_limit_k_min -48
_diffrn_reflns_limit_l_max 20
_diffrn_reflns_limit_l_min -21
_diffrn_reflns_number 99522
_diffrn_reflns_point_group_measured_fraction_full 0.995
_diffrn_reflns_point_group_measured_fraction_max 0.995
_diffrn_reflns_theta_full 50.432
_diffrn_reflns_theta_max 50.432
_diffrn_reflns_theta_min 1.784
_diffrn_source 'Rigaku MM007 rotating anode'
_exptl_absorpt_coefficient_mu 1.931
_exptl_absorpt_correction_T_max 1.000
_exptl_absorpt_correction_T_min 0.466
_exptl_absorpt_correction_type multi-scan
_exptl_absorpt_process_details 'CrystalClear-SM Expert 2.0 r15 (Rigaku, 2011)'
_exptl_crystal_colour yellow
_exptl_crystal_density_diffrn 1.128
_exptl_crystal_description plate
_exptl_crystal_F_000 7584
_exptl_crystal_size_max 0.150
_exptl_crystal_size_mid 0.100
_exptl_crystal_size_min 0.050
_refine_diff_density_max 1.161
_refine_diff_density_min -0.731
_refine_diff_density_rms 0.121
_refine_ls_extinction_method none
_refine_ls_goodness_of_fit_ref 2.734
_refine_ls_hydrogen_treatment constr
_refine_ls_matrix_type full
_refine_ls_number_parameters 1764
_refine_ls_number_reflns 22365
_refine_ls_number_restraints 448
_refine_ls_restrained_S_all 2.715
_refine_ls_R_factor_all 0.2266
_refine_ls_R_factor_gt 0.2008
_refine_ls_shift/su_max 0.001
_refine_ls_shift/su_mean 0.000
_refine_ls_structure_factor_coef Fsqd
_refine_ls_weighting_details 'w=1/[\s^2^(Fo^2^)+(0.1000P)^2^] where P=(Fo^2^+2Fc^2^)/3'
_refine_ls_weighting_scheme calc
_refine_ls_wR_factor_gt 0.4668
_refine_ls_wR_factor_ref 0.4875
_reflns_Friedel_coverage 0.000
_reflns_number_gt 15657
_reflns_number_total 22365
_reflns_threshold_expression 'I > 2\s(I)'
_cod_data_source_file c7cc05422j2.cif
_cod_data_source_block caps_K_a_sq
_cod_depositor_comments
;
The following automatic conversions were performed:

'_exptl_absorpt_correction_type' value 'Multi-scan' changed to
'multi-scan' according to
/home/data/users/saulius/crontab/automatic-downloads/rss-feeds/RSC/lib/dictionaries/cif_core.dic
dictionary named 'cif_core.dic' version 2.4.2 from 2011-04-26.

Automatic conversion script
Id: cif_fix_values 4973 2017-02-22 13:04:09Z antanas 
;
_cod_original_cell_volume 21473(8)
_cod_database_code 7120492
_shelx_shelxl_version_number 2016/4
_shelx_space_group_comment
;
The symmetry employed for this shelxl refinement is uniquely defined
by the following loop, which should always be used as a source of
symmetry information in preference to the above space-group names.
They are only intended as comments.
;
_shelx_estimated_absorpt_t_min 0.760
_shelx_estimated_absorpt_t_max 0.910

loop_
_space_group_symop_operation_xyz
'x, y, z'
'-x, y+1/2, -z+1/2'
'-x, -y, -z'
'x, -y-1/2, z-1/2'

loop_
_atom_site_label
_atom_site_type_symbol
_atom_site_fract_x
_atom_site_fract_y
_atom_site_fract_z
_atom_site_U_iso_or_equiv
_atom_site_adp_type
_atom_site_occupancy
_atom_site_site_symmetry_order
_atom_site_calc_flag
_atom_site_refinement_flags_posn
_atom_site_refinement_flags_adp
K1 K 0.74050(14) 0.63332(5) 0.42867(14) 0.1079(8) Uani 1 1 d . .
O2W O 0.7545(5) 0.6115(2) 0.5797(5) 0.144(3) Uani 1 1 d . .
O3W O 0.8064(4) 0.58515(18) 0.4487(4) 0.121(3) Uani 1 1 d . .
O1W O 0.6390(4) 0.60244(15) 0.4335(4) 0.103(2) Uani 1 1 d . .
C10A C 0.4851(5) 0.57651(19) 0.4858(5) 0.080(3) Uani 1 1 d . .
C20A C 0.5736(5) 0.60038(17) 0.2260(6) 0.087(3) Uani 1 1 d D .
C21A C 0.5673(6) 0.6503(2) 0.2476(6) 0.096(3) Uani 1 1 d . .
C22A C 0.5672(6) 0.6584(2) 0.1829(5) 0.093(3) Uani 1 1 d . .
H22A H 0.570313 0.645203 0.152202 0.112 Uiso 1 1 calc R U
C23A C 0.5624(7) 0.6859(3) 0.1674(8) 0.134(5) Uani 1 1 d . .
H23A H 0.560020 0.691772 0.125629 0.161 Uiso 1 1 calc R U
C24A C 0.5612(7) 0.7053(3) 0.2169(7) 0.116(4) Uani 1 1 d . .
H24A H 0.559431 0.723957 0.206856 0.139 Uiso 1 1 calc R U
C25A C 0.5626(6) 0.6973(2) 0.2817(7) 0.107(4) Uani 1 1 d . .
C26A C 0.5580(6) 0.7152(2) 0.3312(9) 0.115(5) Uani 1 1 d . .
C27A C 0.5624(6) 0.7067(2) 0.3962(8) 0.114(4) Uani 1 1 d . .
H27A H 0.560391 0.719906 0.427141 0.137 Uiso 1 1 calc R U
C28A C 0.5697(6) 0.6790(2) 0.4135(5) 0.104(4) Uani 1 1 d D .
C29A C 0.5685(5) 0.66925(19) 0.3008(7) 0.095(3) Uani 1 1 d . .
C30A C 0.5723(7) 0.6710(3) 0.4801(5) 0.112(4) Uani 1 1 d D .
C34A C 0.5952(4) 0.60842(16) 0.6827(3) 0.113(4) Uani 1 1 d G .
H34A H 0.596051 0.599338 0.721116 0.136 Uiso 1 1 calc R U
C35A C 0.6043(4) 0.59396(10) 0.6309(4) 0.088(3) Uani 1 1 d G .
N8A N 0.6030(3) 0.60725(12) 0.5748(3) 0.090(2) Uani 1 1 d G .
C31A C 0.5928(4) 0.63499(13) 0.5704(3) 0.095(3) Uani 1 1 d G .
C32A C 0.5837(4) 0.64945(10) 0.6223(4) 0.101(3) Uani 1 1 d G .
H32A H 0.576678 0.668411 0.619329 0.121 Uiso 1 1 calc R U
C33A C 0.5849(4) 0.63616(16) 0.6784(3) 0.112(4) Uani 1 1 d G .
H33A H 0.578742 0.646045 0.713850 0.134 Uiso 1 1 calc R U
C36A C 0.6105(6) 0.5486(2) 0.6774(6) 0.094(3) Uani 1 1 d . .
C37A C 0.6925(4) 0.44649(19) 0.3864(4) 0.076(3) Uani 1 1 d D .
C38A C 0.7404(5) 0.58368(16) 0.1732(5) 0.081(3) Uani 1 1 d D .
C39A C 0.7271(7) 0.6922(2) 0.6573(4) 0.104(3) Uani 1 1 d D .
C40A C 0.7638(7) 0.5324(3) 0.7813(9) 0.126(5) Uani 1 1 d . .
C41A C 0.8484(5) 0.4826(3) 0.4320(4) 0.151(7) Uani 1 1 d D .
C42A C 0.8836(5) 0.6163(4) 0.2969(8) 0.131(5) Uani 1 1 d . .
C50A C 0.8820(3) 0.67205(16) 0.4842(4) 0.126(5) Uani 1 1 d G .
C49A C 0.8820(4) 0.69709(19) 0.5128(5) 0.163(7) Uani 1 1 d G .
H49A H 0.881275 0.698143 0.555963 0.195 Uiso 1 1 calc R U
C48A C 0.8832(4) 0.72058(15) 0.4784(6) 0.150(6) Uani 1 1 d G .
H48A H 0.883200 0.737689 0.497958 0.180 Uiso 1 1 calc R U
C47A C 0.8843(4) 0.71903(11) 0.4153(6) 0.190(11) Uani 1 1 d G .
H47A H 0.885051 0.735083 0.391701 0.228 Uiso 1 1 calc R U
C46A C 0.8842(3) 0.69399(12) 0.3866(4) 0.143(6) Uani 1 1 d G .
C51A C 0.8831(2) 0.67050(11) 0.4210(4) 0.106(4) Uani 1 1 d G .
N30A N 0.8830(3) 0.64546(12) 0.3924(4) 0.114(3) Uani 1 1 d G .
C43A C 0.8841(3) 0.64391(17) 0.3293(4) 0.109(4) Uani 1 1 d G .
C44A C 0.8853(4) 0.6674(2) 0.2948(4) 0.148(6) Uani 1 1 d G .
H44A H 0.886034 0.666343 0.251667 0.178 Uiso 1 1 calc R U
C45A C 0.8853(4) 0.69244(18) 0.3235(4) 0.153(7) Uani 1 1 d G .
C52A C 0.8906(6) 0.6439(2) 0.5942(9) 0.117(4) Uani 1 1 d . .
C60A C 0.9707(3) 0.55627(15) 0.5616(3) 0.135(4) Uani 1 1 d G .
C59A C 0.9853(4) 0.52952(14) 0.5787(5) 0.129(4) Uani 1 1 d G .
H59A H 1.000757 0.517634 0.551014 0.155 Uiso 1 1 calc R U
C58A C 0.9773(4) 0.52017(11) 0.6364(5) 0.142(4) Uani 1 1 d G .
H58A H 0.987254 0.501895 0.648108 0.171 Uiso 1 1 calc R U
C57A C 0.9547(4) 0.53757(12) 0.6770(4) 0.135(4) Uani 1 1 d G .
H57A H 0.949174 0.531178 0.716401 0.162 Uiso 1 1 calc R U
C56A C 0.9401(3) 0.56431(11) 0.6599(3) 0.130(4) Uani 1 1 d G .
C61A C 0.9481(2) 0.57366(11) 0.6022(3) 0.117(3) Uani 1 1 d G .
N32A N 0.9335(3) 0.60040(12) 0.5851(3) 0.119(3) Uani 1 1 d G .
C53A C 0.9109(3) 0.61780(11) 0.6257(4) 0.118(3) Uani 1 1 d G .
C54A C 0.9028(4) 0.60845(14) 0.6833(4) 0.131(4) Uani 1 1 d G .
H54A H 0.887377 0.620340 0.711053 0.157 Uiso 1 1 calc R U
C55A C 0.9174(4) 0.58171(15) 0.7004(3) 0.139(4) Uani 1 1 d DG .
C62A C 1.0091(7) 0.5616(3) 0.4509(6) 0.144(4) Uani 1 1 d D .
C70A C 1.0427(4) 0.65273(18) 0.3906(5) 0.165(5) Uani 1 1 d G .
C69A C 1.0537(5) 0.6721(2) 0.3480(7) 0.199(8) Uani 1 1 d G .
H69A H 1.056172 0.690648 0.359328 0.239 Uiso 1 1 calc R U
C68A C 1.0610(5) 0.6643(3) 0.2890(6) 0.236(10) Uani 1 1 d G .
H68A H 1.068446 0.677544 0.259919 0.283 Uiso 1 1 calc R U
C67A C 1.0573(5) 0.6372(3) 0.2724(4) 0.225(9) Uani 1 1 d G .
H67A H 1.062312 0.631846 0.232091 0.270 Uiso 1 1 calc R U
C66A C 1.0464(3) 0.6178(2) 0.3150(3) 0.193(7) Uani 1 1 d G .
C71A C 1.0391(3) 0.62559(19) 0.3740(3) 0.158(5) Uani 1 1 d G .
N34A N 1.0282(3) 0.6062(2) 0.4165(3) 0.145(4) Uani 1 1 d G .
C63A C 1.0245(4) 0.57908(19) 0.4000(4) 0.139(4) Uani 1 1 d DG .
C64A C 1.0318(4) 0.5713(2) 0.3410(5) 0.179(6) Uani 1 1 d G .
H64A H 1.029325 0.552746 0.329665 0.215 Uiso 1 1 calc R U
C65A C 1.0427(4) 0.5907(2) 0.2984(4) 0.175(6) Uani 1 1 d DG .
N1A N 0.4133(5) 0.6525(3) 0.3189(8) 0.133(5) Uani 1 1 d . .
N2A N 0.4477(3) 0.61935(10) 0.4409(3) 0.099(3) Uani 1 1 d G U
C8A C 0.4585(3) 0.60304(9) 0.4940(3) 0.096(3) Uani 1 1 d G U
C7A C 0.4463(3) 0.61302(13) 0.5496(3) 0.109(4) Uani 1 1 d G U
H7A H 0.453705 0.601872 0.585844 0.131 Uiso 1 1 calc R U
C6A C 0.4231(4) 0.63930(14) 0.5522(3) 0.122(4) Uani 1 1 d DG U
C5A C 0.4123(2) 0.65561(10) 0.4992(3) 0.114(4) Uani 1 1 d G U
C9A C 0.4245(2) 0.64563(9) 0.4435(3) 0.110(4) Uani 1 1 d G U
C1A C 0.4137(3) 0.66194(13) 0.3905(3) 0.124(4) Uani 1 1 d G U
C2A C 0.3905(4) 0.68822(13) 0.3931(5) 0.147(6) Uani 1 1 d G U
H2A H 0.383081 0.699364 0.356880 0.176 Uiso 1 1 calc R U
C3A C 0.3782(4) 0.69820(10) 0.4488(5) 0.142(6) Uani 1 1 d G U
H3A H 0.362415 0.716158 0.450545 0.171 Uiso 1 1 calc R U
C4A C 0.3891(4) 0.68189(11) 0.5018(5) 0.134(5) Uani 1 1 d G U
H4A H 0.380716 0.688707 0.539818 0.161 Uiso 1 1 calc R U
N3A N 0.5002(4) 0.57210(15) 0.4254(4) 0.080(2) Uani 1 1 d . .
H3AA H 0.497961 0.586244 0.400715 0.096 Uiso 1 1 calc R U
N4A N 0.5439(4) 0.57336(16) 0.3128(4) 0.082(2) Uani 1 1 d . .
C18A C 0.5621(5) 0.57399(16) 0.2555(5) 0.082(3) Uani 1 1 d D .
C17A C 0.5706(5) 0.55115(19) 0.2176(5) 0.077(2) Uani 1 1 d . .
H17A H 0.579747 0.552906 0.177133 0.093 Uiso 1 1 calc R U
C16A C 0.5641(5) 0.52622(19) 0.2450(5) 0.079(3) Uani 1 1 d . .
C15A C 0.5502(4) 0.52441(19) 0.3079(5) 0.077(3) Uani 1 1 d . .
C19A C 0.5387(5) 0.54833(18) 0.3404(5) 0.075(2) Uani 1 1 d . .
C11A C 0.5188(5) 0.54660(19) 0.4014(5) 0.080(3) Uani 1 1 d . .
C12A C 0.5172(5) 0.5222(2) 0.4332(5) 0.079(3) Uani 1 1 d . .
H12A H 0.507743 0.521469 0.473642 0.095 Uiso 1 1 calc R U
C13A C 0.5303(5) 0.4994(2) 0.4021(6) 0.088(3) Uani 1 1 d . .
H13A H 0.529069 0.482642 0.422771 0.106 Uiso 1 1 calc R U
C14A C 0.5457(5) 0.4986(2) 0.3414(5) 0.083(3) Uani 1 1 d . .
H14A H 0.552911 0.481861 0.322883 0.099 Uiso 1 1 calc R U
N5A N 0.5675(4) 0.62208(18) 0.2645(4) 0.090(2) Uani 1 1 d . .
H5A H 0.563433 0.618297 0.302716 0.107 Uiso 1 1 calc R U
N6A N 0.5710(4) 0.66017(17) 0.3637(5) 0.095(3) Uani 1 1 d . .
N7A N 0.5901(4) 0.64523(17) 0.5030(5) 0.100(3) Uani 1 1 d . .
H7AA H 0.600965 0.633558 0.476666 0.120 Uiso 1 1 calc R U
N9A N 0.6150(5) 0.56684(17) 0.6295(4) 0.092(2) Uani 1 1 d . .
H9A H 0.625718 0.560221 0.595786 0.111 Uiso 1 1 calc R U
N11A N 0.6564(2) 0.48903(9) 0.51978(17) 0.084(2) Uani 1 1 d G U
C7B C 0.6663(3) 0.46371(10) 0.4960(2) 0.077(3) Uani 1 1 d G U
C6B C 0.6644(3) 0.44075(8) 0.5321(3) 0.079(3) Uani 1 1 d G U
H6B H 0.671253 0.423453 0.515837 0.095 Uiso 1 1 calc R U
C5B C 0.6526(3) 0.44310(7) 0.5918(2) 0.083(3) Uani 1 1 d G U
H5B H 0.651273 0.427408 0.616473 0.100 Uiso 1 1 calc R U
C4B C 0.6426(2) 0.46841(7) 0.61559(17) 0.079(3) Uani 1 1 d G U
C8B C 0.64450(17) 0.49137(7) 0.57956(16) 0.074(2) Uani 1 1 d G U
N10A N 0.6345(3) 0.51669(7) 0.6033(2) 0.092(2) Uani 1 1 d G U
C1B C 0.6227(3) 0.51904(10) 0.6631(2) 0.096(3) Uani 1 1 d G U
C2B C 0.6208(3) 0.49607(12) 0.69912(19) 0.104(4) Uani 1 1 d G U
H2B H 0.612651 0.497680 0.739973 0.125 Uiso 1 1 calc R U
C3B C 0.6307(3) 0.47076(11) 0.67537(18) 0.122(5) Uani 1 1 d DG U
N12A N 0.6797(4) 0.46535(15) 0.4299(4) 0.082(2) Uani 1 1 d . .
H12B H 0.679096 0.482050 0.416146 0.098 Uiso 1 1 calc R U
N13A N 0.7073(4) 0.48428(16) 0.3221(4) 0.077(2) Uani 1 1 d . .
N14A N 0.7199(4) 0.52300(18) 0.2644(4) 0.080(2) Uani 1 1 d . .
N15A N 0.7295(4) 0.56398(16) 0.2172(4) 0.080(2) Uani 1 1 d . .
H15A H 0.719743 0.570210 0.251737 0.096 Uiso 1 1 calc R U
N16A N 0.7295(4) 0.61468(17) 0.2616(4) 0.087(2) Uani 1 1 d . .
N17A N 0.7264(4) 0.63870(17) 0.2884(4) 0.087(2) Uani 1 1 d . .
N18A N 0.7246(4) 0.68637(15) 0.3499(4) 0.083(2) Uani 1 1 d . .
N19A N 0.7294(4) 0.68276(17) 0.4822(4) 0.093(2) Uani 1 1 d . .
N20A N 0.7312(5) 0.67848(19) 0.5479(5) 0.099(3) Uani 1 1 d . .
N21A N 0.7463(6) 0.6660(2) 0.6750(5) 0.113(3) Uani 1 1 d . .
H21A H 0.763745 0.656694 0.648361 0.135 Uiso 1 1 calc R U
N23A N 0.7545(3) 0.57811(10) 0.7585(3) 0.111(3) Uani 1 1 d G U
C36B C 0.7461(4) 0.55912(10) 0.8028(3) 0.120(4) Uani 1 1 d G U
C35B C 0.7268(4) 0.56734(13) 0.8568(3) 0.123(4) Uani 1 1 d G U
H35B H 0.721091 0.554364 0.887060 0.147 Uiso 1 1 calc R U
C34B C 0.7160(4) 0.59455(14) 0.8665(2) 0.123(4) Uani 1 1 d DG U
C33B C 0.7244(3) 0.61355(11) 0.8222(2) 0.103(3) Uani 1 1 d G U
C37B C 0.7436(2) 0.60533(10) 0.7682(2) 0.112(4) Uani 1 1 d G U
N22A N 0.7520(3) 0.62431(12) 0.7239(2) 0.113(3) Uani 1 1 d G U
C30B C 0.7412(4) 0.65153(11) 0.7336(3) 0.114(4) Uani 1 1 d G U
C31B C 0.7220(4) 0.65975(10) 0.7876(4) 0.116(4) Uani 1 1 d G U
H31B H 0.714583 0.678345 0.794254 0.139 Uiso 1 1 calc R U
C32B C 0.7136(4) 0.64076(12) 0.8319(3) 0.113(4) Uani 1 1 d G U
H32B H 0.700437 0.646376 0.868832 0.135 Uiso 1 1 calc R U
N24A N 0.7814(5) 0.5293(2) 0.7263(6) 0.111(3) Uani 1 1 d . .
H24B H 0.784535 0.544662 0.706969 0.133 Uiso 1 1 calc R U
N26A N 0.8281(3) 0.49569(11) 0.5345(3) 0.114(3) Uani 1 1 d G .
C44B C 0.8361(3) 0.47473(15) 0.4946(3) 0.113(4) Uani 1 1 d DG .
C43B C 0.8323(3) 0.44809(13) 0.5134(4) 0.129(6) Uani 1 1 d G .
H43B H 0.837764 0.433768 0.486195 0.154 Uiso 1 1 calc R U
C42B C 0.8205(3) 0.44241(9) 0.5721(4) 0.123(5) Uani 1 1 d G .
C41B C 0.8125(2) 0.46337(8) 0.6120(4) 0.120(5) Uani 1 1 d G .
C45B C 0.8163(2) 0.49001(8) 0.5932(3) 0.105(4) Uani 1 1 d G .
N25A N 0.8083(3) 0.51097(9) 0.6330(3) 0.106(3) Uani 1 1 d G .
C38B C 0.7965(3) 0.50530(14) 0.6917(3) 0.115(4) Uani 1 1 d G .
C39B C 0.7927(4) 0.47866(16) 0.7105(3) 0.127(5) Uani 1 1 d G .
H39B H 0.784622 0.474776 0.750663 0.153 Uiso 1 1 calc R U
C40B C 0.8007(3) 0.45770(12) 0.6707(4) 0.152(8) Uani 1 1 d G .
H40B H 0.798087 0.439490 0.683565 0.182 Uiso 1 1 calc R U
N27A N 0.8572(5) 0.5107(2) 0.4183(6) 0.112(3) Uani 1 1 d . .
H27B H 0.855017 0.521397 0.449796 0.135 Uiso 1 1 calc R U
N28A N 0.8680(4) 0.5516(2) 0.3726(5) 0.093(2) Uani 1 1 d . .
N29A N 0.8763(5) 0.5951(2) 0.3385(5) 0.106(3) Uani 1 1 d . .
H29A H 0.870453 0.599618 0.375781 0.127 Uiso 1 1 calc R U
N31A N 0.8884(5) 0.64757(18) 0.5273(6) 0.110(3) Uani 1 1 d . .
H31A H 0.891520 0.632265 0.507708 0.132 Uiso 1 1 calc R U
N33A N 0.9886(5) 0.5697(2) 0.5039(6) 0.121(3) Uani 1 1 d . .
H33B H 0.984597 0.587348 0.505174 0.145 Uiso 1 1 calc R U
N35A N 1.0440(7) 0.6613(4) 0.4614(11) 0.167(7) Uani 1 1 d . .
O1A O 0.3980(6) 0.6288(3) 0.3015(5) 0.141(3) Uani 1 1 d . .
O2A O 0.4287(5) 0.6674(3) 0.2778(6) 0.156(4) Uani 1 1 d . .
O3A O 0.4888(4) 0.56027(13) 0.5329(3) 0.0910(19) Uani 1 1 d . .
O4A O 0.5862(4) 0.60240(15) 0.1710(4) 0.104(2) Uani 1 1 d . .
O5A O 0.5606(5) 0.68819(19) 0.5219(5) 0.138(3) Uani 1 1 d . .
O6A O 0.5993(5) 0.55355(16) 0.7323(4) 0.113(2) Uani 1 1 d . .
O7A O 0.6926(3) 0.42138(14) 0.3998(3) 0.0899(18) Uani 1 1 d . .
O8A O 0.7543(4) 0.57870(15) 0.1199(4) 0.101(2) Uani 1 1 d . .
O9A O 0.7104(6) 0.70763(19) 0.6972(5) 0.134(3) Uani 1 1 d . .
O10A O 0.7582(6) 0.5127(2) 0.8220(4) 0.136(3) Uani 1 1 d . .
O11A O 0.8533(4) 0.46583(18) 0.3822(5) 0.137(4) Uani 1 1 d . .
O12A O 0.8876(5) 0.6143(3) 0.2389(6) 0.145(4) Uani 1 1 d . .
O13A O 0.8796(5) 0.6612(2) 0.6349(5) 0.140(3) Uani 1 1 d . .
O14A O 1.0176(5) 0.5357(2) 0.4411(7) 0.185(5) Uani 1 1 d . .
O15A O 1.0673(8) 0.6475(3) 0.5093(9) 0.180(5) Uani 1 1 d . .
O16A O 1.0252(7) 0.6823(4) 0.4689(9) 0.198(6) Uani 1 1 d . .
C9B C 0.7089(5) 0.4573(2) 0.3277(4) 0.081(3) Uani 1 1 d D .
C10B C 0.7218(5) 0.4397(2) 0.2772(5) 0.080(3) Uani 1 1 d . .
H10B H 0.721379 0.420589 0.281650 0.095 Uiso 1 1 calc R U
C11B C 0.7350(5) 0.4517(2) 0.2211(5) 0.083(3) Uani 1 1 d . .
C12B C 0.7362(5) 0.4801(2) 0.2141(4) 0.076(3) Uani 1 1 d . .
C13B C 0.7491(5) 0.4945(2) 0.1595(6) 0.093(3) Uani 1 1 d . .
H13B H 0.758480 0.484757 0.125201 0.112 Uiso 1 1 calc R U
C14B C 0.7476(5) 0.5219(2) 0.1583(5) 0.082(3) Uani 1 1 d . .
H14B H 0.756102 0.531747 0.123663 0.098 Uiso 1 1 calc R U
C15B C 0.7325(4) 0.5355(2) 0.2119(5) 0.078(3) Uani 1 1 d . .
C16B C 0.7209(5) 0.4952(2) 0.2673(5) 0.081(3) Uani 1 1 d . .
C17B C 0.7347(5) 0.61161(15) 0.1980(5) 0.087(3) Uani 1 1 d D .
C18B C 0.7366(6) 0.6337(2) 0.1564(5) 0.092(3) Uani 1 1 d . .
H18B H 0.741386 0.631505 0.114539 0.111 Uiso 1 1 calc R U
C19B C 0.7307(6) 0.6592(2) 0.1844(6) 0.099(3) Uani 1 1 d . .
H19B H 0.728476 0.675189 0.160012 0.119 Uiso 1 1 calc R U
C20B C 0.7280(5) 0.66103(19) 0.2505(5) 0.084(3) Uani 1 1 d . .
C21B C 0.7237(5) 0.6869(2) 0.2856(6) 0.091(3) Uani 1 1 d . .
C22B C 0.7218(6) 0.7116(2) 0.2497(6) 0.098(3) Uani 1 1 d . .
H22B H 0.722203 0.711722 0.206384 0.117 Uiso 1 1 calc R U
C23B C 0.7192(6) 0.7355(2) 0.2840(6) 0.108(4) Uani 1 1 d . .
H23B H 0.719831 0.752510 0.263918 0.130 Uiso 1 1 calc R U
C24B C 0.7154(6) 0.7348(2) 0.3512(6) 0.108(4) Uani 1 1 d . .
H24C H 0.708872 0.751114 0.371688 0.130 Uiso 1 1 calc R U
C25B C 0.7216(5) 0.7095(2) 0.3861(4) 0.094(3) Uani 1 1 d D .
C26B C 0.7232(5) 0.7075(2) 0.4548(4) 0.088(3) Uani 1 1 d D .
C27B C 0.7147(7) 0.7293(2) 0.4983(7) 0.114(4) Uani 1 1 d . .
H27C H 0.708895 0.747205 0.482145 0.136 Uiso 1 1 calc R U
C28B C 0.7146(7) 0.7254(3) 0.5635(7) 0.114(4) Uani 1 1 d . .
H28B H 0.707724 0.740211 0.588851 0.137 Uiso 1 1 calc R U
C29B C 0.7253(6) 0.6984(2) 0.5899(4) 0.099(3) Uani 1 1 d D .
C46B C 0.8687(5) 0.5253(3) 0.3640(7) 0.112(4) Uani 1 1 d . .
C47B C 0.8799(6) 0.5134(3) 0.3063(8) 0.115(4) Uani 1 1 d . .
H47B H 0.882293 0.494275 0.303427 0.137 Uiso 1 1 calc R U
C48B C 0.8872(6) 0.5291(5) 0.2544(8) 0.147(7) Uani 1 1 d . .
H48B H 0.891145 0.520724 0.216418 0.176 Uiso 1 1 calc R U
C49B C 0.8887(7) 0.5578(4) 0.2604(7) 0.129(5) Uani 1 1 d . .
H49B H 0.895588 0.569887 0.228717 0.154 Uiso 1 1 calc R U
C50B C 0.8778(5) 0.5666(3) 0.3241(7) 0.110(4) Uani 1 1 d . .
O5W O 0.6674(5) 0.54987(18) 0.4877(4) 0.125(3) Uani 1 1 d . .
O4W O 0.6982(4) 0.55894(16) 0.3663(4) 0.113(2) Uani 1 1 d . .
O6W O 0.7848(5) 0.56054(16) 0.5604(4) 0.130(3) Uani 1 1 d . .
S1C S 0.7253(3) 0.80732(7) 0.51034(19) 0.163(2) Uani 1 1 d D .
O1C O 0.7250(9) 0.79172(18) 0.5675(5) 0.185(6) Uani 1 1 d . .
O2C O 0.7061(10) 0.7938(2) 0.4502(6) 0.217(7) Uani 1 1 d . .
O3C O 0.7121(12) 0.8343(3) 0.5106(6) 0.256(10) Uani 1 1 d . .
F1C F 0.8305(13) 0.8216(5) 0.5745(14) 0.333(11) Uiso 1 1 d . .
F2C F 0.8265(11) 0.7848(5) 0.5056(11) 0.316(10) Uiso 1 1 d . .
F3C F 0.8132(12) 0.8247(5) 0.4526(12) 0.324(10) Uiso 1 1 d . .
C1C C 0.8146(11) 0.8121(10) 0.522(2) 0.289(17) Uiso 1 1 d D .
O1_1 O 0.4112(5) 0.6460(2) 0.6085(3) 0.144(3) Uiso 1 1 d D .
C1_1 C 0.4138(9) 0.6341(3) 0.6673(4) 0.158(6) Uiso 1 1 d D .
C2_1 C 0.4015(7) 0.6420(3) 0.7299(5) 0.169(6) Uiso 1 1 d D .
C3_1 C 0.3274(8) 0.6493(5) 0.7128(10) 0.201(8) Uiso 1 1 d D .
C4_1 C 0.4161(10) 0.6268(4) 0.7914(7) 0.189(8) Uiso 1 1 d D .
O1_2 O 0.5696(3) 0.50194(14) 0.2111(3) 0.0910(18) Uiso 1 1 d D .
C1_2 C 0.5724(5) 0.50126(18) 0.1475(3) 0.093(3) Uiso 1 1 d D .
C2_2 C 0.5648(6) 0.47369(18) 0.1180(5) 0.123(4) Uiso 1 1 d D .
C3_2 C 0.5031(7) 0.4607(4) 0.1327(9) 0.169(6) Uiso 1 1 d D .
C4_2 C 0.5716(8) 0.4705(3) 0.0512(5) 0.144(5) Uiso 1 1 d D .
O1_3 O 0.5522(5) 0.7419(2) 0.3143(4) 0.135(3) Uiso 1 1 d D .
C1_3 C 0.5445(8) 0.7605(2) 0.3607(6) 0.143(5) Uiso 1 1 d D .
C2_3 C 0.5347(9) 0.7884(3) 0.3332(8) 0.182(7) Uiso 1 1 d D .
C3_3 C 0.5879(9) 0.7963(4) 0.2985(9) 0.174(7) Uiso 1 1 d D .
C4_3 C 0.5263(17) 0.8095(5) 0.3805(12) 0.272(14) Uiso 1 1 d D .
O1_4 O 0.6272(4) 0.45237(12) 0.7201(3) 0.098(2) Uiso 1 1 d D .
C1_4 C 0.6166(6) 0.45227(19) 0.7814(3) 0.106(3) Uiso 1 1 d D .
C2_4 C 0.6149(5) 0.42733(19) 0.8202(4) 0.113(4) Uiso 1 1 d D .
C3_4 C 0.5987(8) 0.4281(3) 0.8841(5) 0.136(5) Uiso 1 1 d D .
C4_4 C 0.6839(6) 0.4144(3) 0.8314(8) 0.142(5) Uiso 1 1 d D .
O1_5 O 0.7478(4) 0.43754(13) 0.1683(4) 0.102(2) Uiso 1 1 d D .
C1_5 C 0.7484(6) 0.40912(13) 0.1685(5) 0.107(3) Uiso 1 1 d D .
C2_5 C 0.7570(7) 0.3972(2) 0.1077(4) 0.137(5) Uiso 1 1 d D .
C3_5 C 0.7071(8) 0.4057(4) 0.0486(7) 0.162(6) Uiso 1 1 d D .
C4_5 C 0.7597(12) 0.3667(2) 0.1127(11) 0.191(8) Uiso 1 1 d D .
O1_6 O 0.6887(4) 0.59916(18) 0.9162(3) 0.131(3) Uiso 1 1 d D .
C1_6 C 0.6632(7) 0.5801(2) 0.9525(6) 0.143(5) Uiso 1 1 d D .
C2_6 C 0.6227(6) 0.5903(2) 0.9970(6) 0.148(5) Uiso 1 1 d D .
C3_6 C 0.5709(8) 0.6093(3) 0.9587(8) 0.154(6) Uiso 1 1 d D .
C4_6 C 0.5979(8) 0.5686(3) 1.0345(7) 0.133(4) Uiso 1 1 d D .
O1_7 O 0.8136(4) 0.41537(16) 0.5889(5) 0.136(3) Uani 1 1 d D .
C1_7 C 0.8069(8) 0.3945(2) 0.5444(5) 0.144(5) Uiso 1 1 d D .
C2_7 C 0.7899(7) 0.3680(2) 0.5706(6) 0.149(5) Uiso 1 1 d D .
C3_7 C 0.7331(7) 0.3735(4) 0.6027(8) 0.147(5) Uiso 1 1 d D .
C4_7 C 0.7776(10) 0.3470(3) 0.5191(8) 0.173(7) Uiso 1 1 d D .
O1_8 O 0.8935(6) 0.7143(3) 0.2808(6) 0.171(4) Uiso 1 1 d D .
C1_8 C 0.9000(12) 0.7138(4) 0.2183(6) 0.212(9) Uiso 1 1 d D .
C2_8 C 0.9117(11) 0.7381(4) 0.1809(11) 0.242(12) Uiso 1 1 d D .
C3_8 C 0.8547(11) 0.7571(5) 0.1847(13) 0.217(10) Uiso 1 1 d D .
C4_8 C 0.9667(17) 0.7540(8) 0.2239(18) 0.39(3) Uiso 1 1 d D .
O1_9 O 0.9179(7) 0.5734(3) 0.7593(4) 0.176(4) Uiso 1 1 d D .
C1_9 C 0.9148(17) 0.5892(5) 0.8120(7) 0.289(9) Uiso 1 1 d D .
C2_9 C 0.9410(13) 0.5834(5) 0.8806(8) 0.289(9) Uiso 1 1 d D .
C4_9 C 0.9052(15) 0.5879(8) 0.9330(12) 0.289(9) Uiso 1 1 d D .
C3_9 C 0.9181(18) 0.5574(5) 0.9052(17) 0.289(9) Uiso 1 1 d D .
O1_10 O 1.0512(8) 0.5849(3) 0.2405(4) 0.214(6) Uiso 1 1 d D .
C1_10 C 1.0464(14) 0.5591(3) 0.2126(9) 0.226(10) Uiso 1 1 d D .
C2_10 C 1.0499(13) 0.5592(6) 0.1448(9) 0.320(19) Uiso 1 1 d D .
C3_10 C 1.050(2) 0.5334(6) 0.1080(18) 0.35(2) Uiso 1 1 d D .
C4_10 C 1.1157(13) 0.5668(9) 0.1286(19) 0.34(2) Uiso 1 1 d D .
C1R_11 C 0.5032(4) 0.73568(18) 0.5602(4) 0.176(7) Uiso 1 1 d D .
H1_11 H 0.499922 0.719787 0.531486 0.211 Uiso 1 1 calc R U
CL1_11 Cl 0.5022(6) 0.72584(14) 0.6367(3) 0.301(5) Uani 1 1 d D .
CL3_11 Cl 0.4443(4) 0.76067(13) 0.5287(5) 0.278(4) Uani 1 1 d D .
CL2_11 Cl 0.5715(4) 0.75649(14) 0.5559(4) 0.261(4) Uani 1 1 d D .
C1R_12 C 0.7862(4) 0.49293(14) 0.9578(5) 0.190(8) Uiso 1 1 d D .
H2_12 H 0.794298 0.493251 0.914437 0.228 Uiso 1 1 calc R U
CL3_12 Cl 0.8007(7) 0.46222(18) 0.9981(5) 0.333(7) Uani 1 1 d D .
CL1_12 Cl 0.7032(4) 0.49859(14) 0.9643(3) 0.225(3) Uani 1 1 d D .
CL2_12 Cl 0.8221(4) 0.51919(16) 1.0079(3) 0.211(3) Uani 1 1 d D .
C1R_14 C 0.8760(8) 0.6048(2) 1.0793(7) 0.197(8) Uiso 1 1 d D .
H3_14 H 0.851562 0.607910 1.113417 0.237 Uiso 1 1 calc R U
CL1_14 Cl 0.9429(8) 0.6278(3) 1.0904(8) 0.428(8) Uiso 1 1 d D .
CL2_14 Cl 0.8208(6) 0.6133(3) 1.0081(5) 0.317(5) Uiso 1 1 d D .
CL3_14 Cl 0.8986(7) 0.5706(2) 1.0817(7) 0.351(6) Uiso 1 1 d D .

loop_
_atom_site_aniso_label
_atom_site_aniso_U_11
_atom_site_aniso_U_22
_atom_site_aniso_U_33
_atom_site_aniso_U_23
_atom_site_aniso_U_13
_atom_site_aniso_U_12
K1 0.125(2) 0.0666(14) 0.135(2) -0.0023(13) 0.0357(16) -0.0055(12)
O2W 0.137(7) 0.134(8) 0.153(8) -0.025(6) 0.015(6) -0.002(6)
O3W 0.111(6) 0.120(6) 0.135(7) 0.009(5) 0.031(5) -0.011(5)
O1W 0.103(5) 0.090(5) 0.112(6) -0.008(4) 0.018(4) -0.001(4)
C10A 0.078(6) 0.054(6) 0.102(9) 0.000(6) 0.006(5) -0.008(4)
C20A 0.088(7) 0.071(7) 0.093(8) 0.017(6) 0.001(6) -0.003(5)
C21A 0.097(7) 0.061(7) 0.121(10) 0.008(6) 0.007(6) -0.007(5)
C22A 0.119(8) 0.075(7) 0.082(7) 0.018(6) 0.014(6) -0.006(6)
C23A 0.122(10) 0.129(13) 0.139(13) 0.052(11) 0.004(9) 0.005(8)
C24A 0.127(10) 0.076(8) 0.135(12) 0.018(8) 0.012(8) -0.007(6)
C25A 0.102(8) 0.072(8) 0.139(12) 0.024(8) 0.013(7) -0.003(6)
C26A 0.110(8) 0.033(6) 0.196(16) 0.025(8) 0.023(8) 0.004(5)
C27A 0.117(9) 0.067(8) 0.163(13) -0.004(8) 0.041(8) -0.007(6)
C28A 0.096(7) 0.063(7) 0.147(12) 0.001(7) 0.019(7) -0.009(5)
C29A 0.088(7) 0.051(6) 0.146(11) 0.024(7) 0.027(6) 0.008(5)
C30A 0.128(10) 0.087(9) 0.129(11) -0.034(9) 0.046(8) -0.021(7)
C34A 0.103(8) 0.109(10) 0.115(10) -0.018(8) -0.002(7) 0.005(7)
C35A 0.087(7) 0.100(9) 0.076(7) -0.020(7) 0.016(5) -0.006(5)
N8A 0.093(6) 0.064(6) 0.104(7) -0.019(5) 0.004(5) -0.001(4)
C31A 0.087(7) 0.094(9) 0.093(9) 0.010(7) 0.003(6) -0.006(6)
C32A 0.127(9) 0.075(7) 0.098(9) -0.022(7) 0.022(7) -0.004(6)
C33A 0.120(9) 0.089(9) 0.124(11) -0.041(8) 0.022(8) -0.009(7)
C36A 0.111(8) 0.079(8) 0.090(8) -0.012(7) 0.018(6) 0.001(6)
C37A 0.068(5) 0.063(7) 0.086(7) 0.000(6) -0.005(5) 0.009(4)
C38A 0.076(6) 0.092(8) 0.075(7) -0.009(6) 0.014(5) 0.004(5)
C39A 0.137(10) 0.076(8) 0.095(9) -0.011(7) 0.021(7) -0.028(7)
C40A 0.106(9) 0.095(10) 0.149(15) -0.032(11) -0.026(9) -0.011(7)
C41A 0.052(6) 0.103(11) 0.26(2) -0.047(13) -0.033(9) 0.003(6)
C42A 0.053(6) 0.203(18) 0.118(12) 0.017(12) -0.019(7) -0.009(8)
C50A 0.088(8) 0.058(7) 0.220(17) -0.023(9) 0.014(9) 0.001(5)
C49A 0.090(9) 0.179(18) 0.205(18) 0.007(15) 0.003(10) 0.001(9)
C48A 0.123(11) 0.083(10) 0.23(2) 0.034(12) 0.019(12) -0.009(7)
C47A 0.123(12) 0.142(16) 0.28(3) 0.120(19) 0.004(15) -0.030(11)
C46A 0.109(10) 0.103(11) 0.194(17) 0.051(13) -0.015(10) -0.013(8)
C51A 0.098(8) 0.103(10) 0.107(9) -0.009(8) 0.003(7) 0.005(6)
N30A 0.071(5) 0.097(7) 0.157(10) 0.015(7) -0.012(6) 0.004(5)
C43A 0.077(7) 0.136(12) 0.100(10) 0.030(9) -0.007(6) -0.009(7)
C44A 0.075(8) 0.183(17) 0.169(14) 0.071(14) -0.009(8) -0.016(9)
C45A 0.112(10) 0.096(10) 0.221(19) 0.091(13) -0.021(11) -0.001(8)
C52A 0.104(8) 0.069(8) 0.165(14) -0.024(9) 0.005(8) -0.008(6)
C60A 0.095(8) 0.126(8) 0.163(10) -0.027(6) -0.012(7) 0.001(7)
C59A 0.076(7) 0.118(8) 0.174(11) -0.023(7) -0.012(8) 0.007(6)
C58A 0.112(10) 0.115(10) 0.178(12) -0.013(7) -0.011(9) -0.014(7)
C57A 0.112(9) 0.128(8) 0.143(10) 0.008(7) -0.020(8) -0.005(7)
C56A 0.093(8) 0.128(8) 0.145(9) 0.004(6) -0.024(7) -0.003(7)
C61A 0.084(7) 0.104(6) 0.138(8) -0.012(6) -0.023(6) 0.001(6)
N32A 0.080(6) 0.111(6) 0.147(8) -0.006(5) -0.014(5) 0.001(5)
C53A 0.110(9) 0.092(8) 0.141(9) 0.000(6) 0.006(7) 0.001(6)
C54A 0.101(8) 0.131(8) 0.145(9) 0.023(8) -0.003(8) -0.001(7)
C55A 0.145(12) 0.136(9) 0.122(10) 0.026(7) 0.000(8) -0.007(8)
C62A 0.090(8) 0.160(9) 0.168(10) -0.069(8) -0.003(8) -0.004(8)
C70A 0.097(10) 0.209(12) 0.177(16) 0.002(10) 0.008(11) 0.014(11)
C69A 0.097(10) 0.273(18) 0.213(18) 0.061(14) 0.006(12) 0.022(13)
C68A 0.161(18) 0.33(2) 0.210(19) 0.089(19) 0.038(18) 0.06(2)
C67A 0.117(13) 0.37(2) 0.174(16) 0.026(15) -0.004(12) 0.023(19)
C66A 0.113(11) 0.287(16) 0.162(13) -0.031(11) -0.002(12) 0.011(14)
C71A 0.069(7) 0.218(11) 0.166(12) -0.018(9) -0.015(9) 0.028(10)
N34A 0.073(6) 0.184(9) 0.156(10) -0.042(7) -0.020(6) 0.014(7)
C63A 0.065(7) 0.193(9) 0.145(9) -0.066(7) -0.006(7) 0.006(8)
C64A 0.107(10) 0.269(17) 0.152(11) -0.073(10) 0.008(10) 0.003(12)
C65A 0.087(9) 0.318(17) 0.112(10) -0.080(10) 0.007(8) -0.012(13)
N1A 0.092(7) 0.094(9) 0.202(13) 0.082(10) 0.012(7) 0.016(6)
N2A 0.074(5) 0.073(6) 0.144(8) -0.025(5) 0.013(5) -0.008(4)
C8A 0.091(7) 0.085(8) 0.106(8) 0.024(7) 0.009(6) -0.020(6)
C7A 0.118(8) 0.105(9) 0.116(9) -0.058(7) 0.049(7) -0.021(7)
C6A 0.124(9) 0.135(11) 0.116(9) -0.076(9) 0.049(8) -0.021(8)
C5A 0.121(9) 0.091(8) 0.133(11) -0.023(7) 0.037(8) -0.007(7)
C9A 0.072(6) 0.078(8) 0.168(12) 0.018(7) 0.007(7) -0.016(5)
C1A 0.084(7) 0.099(9) 0.182(14) 0.013(9) 0.017(8) -0.003(6)
C2A 0.090(8) 0.088(9) 0.251(17) 0.028(10) 0.015(10) -0.004(7)
C3A 0.113(9) 0.069(8) 0.241(18) -0.033(10) 0.034(10) 0.011(7)
C4A 0.115(9) 0.083(9) 0.205(15) -0.045(9) 0.037(9) 0.007(7)
N3A 0.097(5) 0.065(5) 0.074(5) -0.004(4) 0.011(4) 0.002(4)
N4A 0.083(5) 0.066(5) 0.094(6) 0.011(4) 0.013(4) 0.001(4)
C18A 0.085(6) 0.070(7) 0.082(7) 0.022(6) -0.001(5) 0.004(5)
C17A 0.080(6) 0.069(6) 0.076(6) 0.002(5) 0.003(5) 0.000(4)
C16A 0.077(6) 0.067(6) 0.089(7) 0.004(5) 0.007(5) 0.008(4)
C15A 0.068(5) 0.070(6) 0.085(7) 0.008(5) 0.003(5) -0.002(4)
C19A 0.081(6) 0.054(6) 0.086(7) 0.001(5) 0.013(5) 0.001(4)
C11A 0.076(6) 0.064(6) 0.094(7) 0.008(5) 0.008(5) 0.005(4)
C12A 0.093(7) 0.070(7) 0.074(6) 0.009(5) 0.016(5) 0.007(5)
C13A 0.077(6) 0.065(6) 0.112(9) 0.020(6) 0.003(6) 0.000(5)
C14A 0.088(6) 0.069(6) 0.088(7) 0.008(5) 0.015(5) -0.004(5)
N5A 0.088(5) 0.080(6) 0.096(6) 0.027(5) 0.012(4) -0.002(4)
N6A 0.087(6) 0.061(5) 0.130(8) 0.005(6) 0.008(5) -0.009(4)
N7A 0.083(5) 0.056(5) 0.154(9) -0.011(5) 0.013(5) -0.006(4)
N9A 0.115(6) 0.061(5) 0.095(6) -0.013(5) 0.013(5) 0.011(4)
N11A 0.075(5) 0.070(5) 0.093(6) 0.001(4) -0.006(4) 0.005(4)
C7B 0.059(5) 0.091(7) 0.078(7) 0.002(6) 0.009(4) 0.004(4)
C6B 0.083(6) 0.059(6) 0.089(7) 0.011(5) 0.006(5) 0.008(4)
C5B 0.090(6) 0.088(7) 0.067(6) 0.012(5) 0.009(5) -0.009(5)
C4B 0.105(7) 0.096(7) 0.033(5) 0.003(5) 0.006(5) 0.014(5)
C8B 0.085(6) 0.081(7) 0.052(5) 0.009(5) 0.011(4) 0.010(5)
N10A 0.077(5) 0.066(5) 0.122(7) 0.011(5) 0.000(5) 0.006(4)
C1B 0.077(6) 0.125(9) 0.078(7) -0.031(7) 0.002(5) 0.005(6)
C2B 0.087(7) 0.149(11) 0.067(6) 0.054(7) -0.001(5) -0.013(7)
C3B 0.098(8) 0.055(6) 0.183(13) 0.045(7) -0.025(8) -0.004(5)
N12A 0.088(5) 0.056(5) 0.096(6) 0.000(4) 0.009(4) 0.003(4)
N13A 0.087(5) 0.066(5) 0.073(5) 0.006(4) 0.007(4) -0.003(4)
N14A 0.076(5) 0.090(6) 0.070(5) -0.005(4) 0.007(4) -0.003(4)
N15A 0.091(5) 0.069(5) 0.076(5) 0.006(4) 0.013(4) 0.004(4)
N16A 0.087(5) 0.076(6) 0.094(7) -0.001(5) 0.013(4) -0.003(4)
N17A 0.087(5) 0.067(6) 0.103(6) 0.004(5) 0.011(4) -0.002(4)
N18A 0.104(6) 0.061(5) 0.078(6) -0.004(4) 0.010(4) -0.012(4)
N19A 0.103(6) 0.076(6) 0.091(7) 0.004(5) 0.006(5) -0.014(4)
N20A 0.105(6) 0.083(6) 0.106(8) 0.001(6) 0.018(5) -0.015(5)
N21A 0.143(8) 0.095(8) 0.108(7) -0.007(6) 0.045(6) -0.007(6)
N23A 0.111(7) 0.089(6) 0.119(8) -0.032(6) -0.005(6) -0.010(5)
C36B 0.126(9) 0.127(11) 0.093(9) 0.031(8) -0.006(7) -0.036(8)
C35B 0.124(9) 0.164(12) 0.078(8) 0.000(8) 0.019(7) -0.027(9)
C34B 0.124(9) 0.159(12) 0.080(8) -0.043(8) 0.014(7) 0.006(8)
C33B 0.121(8) 0.104(8) 0.075(7) 0.014(6) 0.004(6) -0.032(7)
C37B 0.129(9) 0.137(10) 0.064(7) 0.024(7) 0.011(6) -0.033(7)
N22A 0.108(7) 0.123(8) 0.101(7) -0.010(6) 0.011(5) -0.017(6)
C30B 0.130(9) 0.076(7) 0.128(10) 0.004(7) 0.017(8) -0.009(6)
C31B 0.144(10) 0.101(9) 0.107(9) -0.044(8) 0.040(8) -0.016(7)
C32B 0.131(9) 0.112(9) 0.096(8) 0.003(7) 0.026(7) -0.022(7)
N24A 0.120(8) 0.097(8) 0.101(8) 0.001(6) -0.005(6) -0.011(6)
N26A 0.078(6) 0.059(6) 0.187(11) -0.005(7) -0.004(6) -0.009(4)
C44B 0.096(8) 0.097(11) 0.134(11) -0.019(8) 0.005(8) 0.012(6)
C43B 0.073(7) 0.060(8) 0.229(18) -0.049(9) -0.014(9) 0.004(5)
C42B 0.079(8) 0.098(11) 0.180(15) 0.010(10) 0.004(8) -0.009(6)
C41B 0.102(9) 0.145(14) 0.095(9) -0.007(9) -0.012(7) 0.025(8)
C45B 0.092(7) 0.044(6) 0.157(12) 0.034(7) -0.019(7) -0.002(5)
N25A 0.104(6) 0.057(5) 0.137(9) 0.004(6) -0.018(6) -0.002(4)
C38B 0.103(8) 0.097(10) 0.124(11) 0.011(9) -0.017(8) -0.019(7)
C39B 0.107(9) 0.108(11) 0.144(12) 0.050(9) -0.019(8) -0.025(7)
C40B 0.079(8) 0.061(7) 0.27(2) -0.016(11) -0.044(10) -0.004(6)
N27A 0.091(6) 0.081(7) 0.149(10) -0.026(7) -0.005(6) 0.008(5)
N28A 0.083(6) 0.092(7) 0.092(7) -0.024(6) -0.004(5) 0.002(4)
N29A 0.091(6) 0.113(8) 0.106(7) -0.005(6) 0.007(5) -0.017(5)
N31A 0.117(7) 0.069(6) 0.141(10) -0.016(6) 0.026(6) -0.001(5)
N33A 0.082(6) 0.111(7) 0.151(8) -0.041(5) -0.015(5) 0.010(5)
N35A 0.101(9) 0.132(12) 0.25(2) 0.016(13) -0.006(10) 0.031(8)
O1A 0.161(9) 0.130(9) 0.133(8) 0.040(6) 0.034(6) 0.021(7)
O2A 0.103(6) 0.155(9) 0.197(11) 0.059(9) 0.005(6) 0.010(6)
O3A 0.109(5) 0.067(4) 0.094(5) 0.012(4) 0.017(4) -0.008(3)
O4A 0.126(6) 0.086(5) 0.103(6) 0.018(4) 0.033(5) -0.004(4)
O5A 0.159(8) 0.102(6) 0.157(8) -0.021(6) 0.044(7) 0.006(5)
O6A 0.143(7) 0.091(5) 0.099(6) -0.008(4) 0.016(5) 0.005(4)
O7A 0.090(4) 0.074(5) 0.098(5) 0.000(4) 0.006(4) -0.003(3)
O8A 0.123(6) 0.083(5) 0.096(5) 0.002(4) 0.025(5) -0.010(4)
O9A 0.192(9) 0.098(6) 0.115(7) -0.026(5) 0.043(6) -0.017(6)
O10A 0.190(10) 0.106(6) 0.098(6) 0.019(5) 0.001(6) -0.016(6)
O11A 0.103(6) 0.104(6) 0.188(9) -0.081(7) 0.001(5) 0.001(4)
O12A 0.111(7) 0.187(10) 0.129(9) 0.028(7) 0.010(6) -0.020(6)
O13A 0.138(7) 0.123(7) 0.159(8) -0.037(7) 0.032(6) -0.005(5)
O14A 0.102(6) 0.148(8) 0.286(15) -0.092(9) 0.006(8) 0.003(6)
O15A 0.164(11) 0.140(10) 0.231(15) -0.029(10) 0.036(10) 0.011(8)
O16A 0.127(9) 0.170(13) 0.280(18) 0.062(12) 0.015(9) 0.011(9)
C9B 0.093(7) 0.068(7) 0.076(7) 0.009(5) 0.008(5) -0.010(5)
C10B 0.092(6) 0.071(6) 0.073(7) -0.011(5) 0.013(5) -0.003(5)
C11B 0.089(6) 0.073(7) 0.079(7) -0.030(5) 0.007(5) 0.001(5)
C12B 0.077(6) 0.083(7) 0.067(6) -0.020(5) 0.010(5) 0.001(5)
C13B 0.087(7) 0.091(9) 0.101(8) -0.003(6) 0.020(6) 0.002(5)
C14B 0.106(7) 0.064(7) 0.079(7) -0.012(5) 0.029(6) -0.005(5)
C15B 0.068(6) 0.075(7) 0.085(7) 0.010(6) 0.005(5) -0.001(4)
C16B 0.068(6) 0.069(7) 0.096(8) -0.010(6) -0.001(5) -0.002(4)
C17B 0.082(6) 0.069(7) 0.100(9) -0.003(6) 0.001(6) -0.010(5)
C18B 0.118(8) 0.076(7) 0.078(7) 0.008(6) 0.011(6) -0.009(6)
C19B 0.121(9) 0.067(7) 0.102(9) 0.018(6) 0.010(7) -0.011(6)
C20B 0.101(7) 0.062(6) 0.086(8) 0.007(5) 0.017(5) -0.006(5)
C21B 0.099(7) 0.066(7) 0.103(9) 0.009(6) 0.012(6) 0.000(5)
C22B 0.106(8) 0.076(8) 0.101(8) 0.004(6) 0.003(6) 0.000(5)
C23B 0.127(9) 0.069(7) 0.120(11) 0.009(7) 0.013(7) -0.005(6)
C24B 0.127(9) 0.072(7) 0.121(11) -0.010(7) 0.021(7) -0.006(6)
C25B 0.083(7) 0.084(8) 0.111(9) 0.025(7) 0.017(6) -0.010(5)
C26B 0.103(7) 0.062(7) 0.087(8) 0.012(6) -0.005(6) -0.007(5)
C27B 0.143(11) 0.069(7) 0.125(11) 0.003(7) 0.022(8) 0.005(6)
C28B 0.134(10) 0.083(9) 0.117(11) -0.016(7) 0.010(8) -0.015(7)
C29B 0.100(8) 0.079(8) 0.112(10) -0.019(7) 0.013(6) -0.017(6)
C46B 0.071(7) 0.122(12) 0.127(12) -0.030(10) -0.014(7) 0.006(6)
C47B 0.081(8) 0.121(10) 0.126(12) -0.038(10) -0.009(8) 0.009(6)
C48B 0.072(8) 0.24(2) 0.116(13) -0.086(14) 0.004(7) -0.010(10)
C49B 0.110(10) 0.159(15) 0.112(11) -0.041(10) 0.015(8) -0.010(9)
C50B 0.071(7) 0.141(12) 0.104(10) -0.024(9) -0.012(6) -0.006(7)
O5W 0.141(7) 0.106(6) 0.127(7) 0.008(5) 0.030(5) 0.007(5)
O4W 0.130(6) 0.093(5) 0.113(6) -0.012(4) 0.024(5) -0.003(4)
O6W 0.161(8) 0.085(5) 0.125(7) 0.011(4) -0.003(6) -0.008(5)
S1C 0.304(6) 0.073(2) 0.105(3) -0.007(2) 0.035(3) 0.025(3)
O1C 0.371(19) 0.066(5) 0.127(8) 0.003(5) 0.078(10) 0.020(7)
O2C 0.40(2) 0.103(8) 0.132(9) 0.008(7) 0.028(11) 0.032(10)
O3C 0.52(3) 0.105(9) 0.143(10) -0.003(7) 0.080(14) 0.077(13)
O1_7 0.097(5) 0.074(5) 0.212(10) -0.003(5) -0.018(6) 0.009(4)
CL1_11 0.537(17) 0.148(5) 0.197(6) -0.060(4) 0.045(8) -0.043(7)
CL3_11 0.282(9) 0.154(5) 0.372(12) -0.079(6) 0.020(8) 0.044(5)
CL2_11 0.256(7) 0.186(6) 0.364(10) -0.161(7) 0.122(7) -0.042(5)
CL3_12 0.57(2) 0.213(8) 0.264(9) 0.053(7) 0.200(12) 0.115(10)
CL1_12 0.302(8) 0.207(6) 0.195(5) -0.027(4) 0.114(6) -0.077(5)
CL2_12 0.213(6) 0.264(7) 0.166(4) 0.007(4) 0.064(4) -0.019(5)

loop_
_atom_type_symbol
_atom_type_description
_atom_type_scat_dispersion_real
_atom_type_scat_dispersion_imag
_atom_type_scat_source
C C 0.0181 0.0091 'International Tables Vol C Tables 4.2.6.8 and 6.1.1.4'
H H 0.0000 0.0000 'International Tables Vol C Tables 4.2.6.8 and 6.1.1.4'
N N 0.0311 0.0180 'International Tables Vol C Tables 4.2.6.8 and 6.1.1.4'
O O 0.0492 0.0322 'International Tables Vol C Tables 4.2.6.8 and 6.1.1.4'
F F 0.0727 0.0534 'International Tables Vol C Tables 4.2.6.8 and 6.1.1.4'
Cl Cl 0.3639 0.7018 'International Tables Vol C Tables 4.2.6.8 and 6.1.1.4'
K K 0.3868 1.0657 'International Tables Vol C Tables 4.2.6.8 and 6.1.1.4'
S S 0.3331 0.5567 'International Tables Vol C Tables 4.2.6.8 and 6.1.1.4'

loop_
_geom_angle_atom_site_label_1
_geom_angle_atom_site_label_2
_geom_angle_atom_site_label_3
_geom_angle
O1W K1 O3W 81.0(2)
O1W K1 N19A 111.3(3)
O3W K1 N19A 143.0(3)
O1W K1 N17A 101.7(3)
O3W K1 N17A 99.7(3)
N19A K1 N17A 110.9(3)
O1W K1 N18A 122.5(3)
O3W K1 N18A 144.3(3)
N19A K1 N18A 58.5(3)
N17A K1 N18A 52.5(2)
O1W K1 N30A 152.6(2)
O3W K1 N30A 76.5(2)
N19A K1 N30A 96.1(2)
N17A K1 N30A 67.4(2)
N18A K1 N30A 72.1(2)
O1W K1 N31A 134.7(3)
O3W K1 N31A 75.2(3)
N19A K1 N31A 71.8(3)
N17A K1 N31A 119.8(3)
N18A K1 N31A 98.2(2)
N30A K1 N31A 52.9(3)
O1W K1 O2W 70.4(3)
O3W K1 O2W 68.9(3)
N19A K1 O2W 82.3(3)
N17A K1 O2W 166.6(2)
N18A K1 O2W 140.7(2)
N30A K1 O2W 114.6(2)
N31A K1 O2W 65.3(3)
O1W K1 C50A 157.6(2)
O3W K1 C50A 95.2(2)
N19A K1 C50A 59.8(2)
N17A K1 C50A 100.7(2)
N18A K1 C50A 72.4(2)
N30A K1 C50A 42.16(8)
N31A K1 C50A 25.9(2)
O2W K1 C50A 87.6(2)
O1W K1 C51A 175.9(2)
O3W K1 C51A 95.0(2)
N19A K1 C51A 72.5(2)
N17A K1 C51A 77.9(2)
N18A K1 C51A 60.51(18)
N30A K1 C51A 23.6
N31A K1 C51A 44.2(2)
O2W K1 C51A 109.2(2)
C50A K1 C51A 23.2
O3A C10A N3A 130.5(8)
O3A C10A C8A 114.8(9)
N3A C10A C8A 114.6(8)
O4A C20A N5A 124.8(7)
O4A C20A C18A 123.6(10)
N5A C20A C18A 111.5(10)
N5A C21A C22A 120.5(10)
N5A C21A C29A 114.2(10)
C22A C21A C29A 125.3(9)
C23A C22A C21A 118.8(12)
C23A C22A H22A 120.6
C21A C22A H22A 120.6
C22A C23A C24A 118.2(13)
C22A C23A H23A 120.9
C24A C23A H23A 120.9
C23A C24A C25A 123.0(12)
C23A C24A H24A 118.5
C25A C24A H24A 118.5
C26A C25A C29A 113.2(12)
C26A C25A C24A 125.4(11)
C29A C25A C24A 121.4(13)
O1_3 C26A C25A 114.4(14)
O1_3 C26A C27A 121.4(13)
C25A C26A C27A 124.2(10)
C28A C27A C26A 121.0(12)
C28A C27A H27A 119.5
C26A C27A H27A 119.5
C27A C28A N6A 116.2(10)
C27A C28A C30A 119.5(12)
N6A C28A C30A 124.3(9)
N6A C29A C25A 124.1(12)
N6A C29A C21A 122.8(8)
C25A C29A C21A 113.0(12)
O5A C30A N7A 114.8(10)
O5A C30A C28A 122.4(11)
N7A C30A C28A 122.8(10)
C35A C34A C33A 120.0
C35A C34A H34A 120.0
C33A C34A H34A 120.0
N9A C35A N8A 114.7(6)
N9A C35A C34A 125.3(6)
N8A C35A C34A 120.0
C35A N8A C31A 120.0
C32A C31A N8A 120.0
C32A C31A N7A 128.9(6)
N8A C31A N7A 111.1(6)
C31A C32A C33A 120.0
C31A C32A H32A 120.0
C33A C32A H32A 120.0
C32A C33A C34A 120.0
C32A C33A H33A 120.0
C34A C33A H33A 120.0
O6A C36A N9A 128.6(10)
O6A C36A C1B 116.3(10)
N9A C36A C1B 115.0(9)
O7A C37A N12A 118.9(7)
O7A C37A C9B 123.8(8)
N12A C37A C9B 117.2(8)
O8A C38A N15A 125.7(7)
O8A C38A C17B 123.8(9)
N15A C38A C17B 110.5(8)
O9A C39A N21A 118.4(9)
O9A C39A C29B 127.4(11)
N21A C39A C29B 114.1(10)
N24A C40A O10A 126.5(12)
N24A C40A C36B 121.5(14)
O10A C40A C36B 112.0(15)
O11A C41A N27A 112.1(9)
O11A C41A C44B 128.3(10)
N27A C41A C44B 119.7(11)
O12A C42A N29A 127.7(16)
O12A C42A C43A 121.8(15)
N29A C42A C43A 110.5(13)
C49A C50A C51A 120.0
C49A C50A N31A 116.0(6)
C51A C50A N31A 123.6(6)
C49A C50A K1 124.8(2)
C51A C50A K1 79.7(2)
N31A C50A K1 73.8(5)
C50A C49A C48A 120.0
C50A C49A H49A 120.0
C48A C49A H49A 120.0
C47A C48A C49A 120.0
C47A C48A H48A 120.0
C49A C48A H48A 120.0
C48A C47A C46A 120.0
C48A C47A H47A 120.0
C46A C47A H47A 120.0
C51A C46A C47A 120.0
C51A C46A C45A 120.0
C47A C46A C45A 120.0
C46A C51A N30A 120.0
C46A C51A C50A 120.0
N30A C51A C50A 120.0
C46A C51A K1 126.1(2)
N30A C51A K1 68.6(2)
C50A C51A K1 77.1(2)
C43A N30A C51A 120.0
C43A N30A K1 117.1(2)
C51A N30A K1 87.8(2)
C44A C43A N30A 120.0
C44A C43A C42A 119.5(9)
N30A C43A C42A 120.5(9)
C43A C44A C45A 120.0
C43A C44A H44A 120.0
C45A C44A H44A 120.0
C44A C45A C46A 120.0
C44A C45A O1_8 111.1(8)
C46A C45A O1_8 128.6(8)
O13A C52A N31A 129.4(12)
O13A C52A C53A 109.5(14)
N31A C52A C53A 121.1(11)
C59A C60A C61A 120.0
C59A C60A N33A 123.7(5)
C61A C60A N33A 115.6(5)
C60A C59A C58A 120.0
C60A C59A H59A 120.0
C58A C59A H59A 120.0
C57A C58A C59A 120.0
C57A C58A H58A 120.0
C59A C58A H58A 120.0
C58A C57A C56A 120.0
C58A C57A H57A 120.0
C56A C57A H57A 120.0
C61A C56A C57A 120.0
C61A C56A C55A 120.0
C57A C56A C55A 120.0
N32A C61A C56A 120.0
N32A C61A C60A 120.0
C56A C61A C60A 120.0
C61A N32A C53A 120.0
C54A C53A N32A 120.0
C54A C53A C52A 129.5(8)
N32A C53A C52A 110.0(8)
C55A C54A C53A 120.0
C55A C54A H54A 120.0
C53A C54A H54A 120.0
O1_9 C55A C54A 120.2(7)
O1_9 C55A C56A 119.3(7)
C54A C55A C56A 120.0
O14A C62A N33A 119.7(11)
O14A C62A C63A 112.5(12)
N33A C62A C63A 127.8(12)
C69A C70A C71A 120.0
C69A C70A N35A 119.8(9)
C71A C70A N35A 119.7(9)
C68A C69A C70A 120.0
C68A C69A H69A 120.0
C70A C69A H69A 120.0
C67A C68A C69A 120.0
C67A C68A H68A 120.0
C69A C68A H68A 120.0
C68A C67A C66A 120.0
C68A C67A H67A 120.0
C66A C67A H67A 120.0
C71A C66A C67A 120.0
C71A C66A C65A 120.0
C67A C66A C65A 120.0
N34A C71A C66A 120.0
N34A C71A C70A 120.0
C66A C71A C70A 120.0
C71A N34A C63A 120.0
C64A C63A N34A 120.0
C64A C63A C62A 128.1(8)
N34A C63A C62A 111.9(8)
C65A C64A C63A 120.0
C65A C64A H64A 120.0
C63A C64A H64A 120.0
O1_10 C65A C64A 123.9(10)
O1_10 C65A C66A 116.1(10)
C64A C65A C66A 120.0
O1A N1A O2A 114.8(16)
O1A N1A C1A 120.4(10)
O2A N1A C1A 124.8(13)
C8A N2A C9A 120.0
N2A C8A C7A 120.0
N2A C8A C10A 114.6(6)
C7A C8A C10A 125.4(6)
C6A C7A C8A 120.0
C6A C7A H7A 120.0
C8A C7A H7A 120.0
O1_1 C6A C7A 113.7(6)
O1_1 C6A C5A 126.3(6)
C7A C6A C5A 120.0
C6A C5A C9A 120.0
C6A C5A C4A 120.0
C9A C5A C4A 120.0
C1A C9A N2A 120.0
C1A C9A C5A 120.0
N2A C9A C5A 120.0
C2A C1A C9A 120.0
C2A C1A N1A 112.4(5)
C9A C1A N1A 126.9(5)
C1A C2A C3A 120.0
C1A C2A H2A 120.0
C3A C2A H2A 120.0
C4A C3A C2A 120.0
C4A C3A H3A 120.0
C2A C3A H3A 120.0
C3A C4A C5A 120.0
C3A C4A H4A 120.0
C5A C4A H4A 120.0
C10A N3A C11A 126.4(8)
C10A N3A H3AA 116.8
C11A N3A H3AA 116.8
C18A N4A C19A 118.3(8)
N4A C18A C17A 126.7(7)
N4A C18A C20A 120.7(10)
C17A C18A C20A 112.6(10)
C16A C17A C18A 114.3(9)
C16A C17A H17A 122.8
C18A C17A H17A 122.8
C17A C16A O1_2 119.6(9)
C17A C16A C15A 121.1(9)
O1_2 C16A C15A 119.3(8)
C19A C15A C16A 120.3(8)
C19A C15A C14A 115.5(9)
C16A C15A C14A 124.2(9)
N4A C19A C15A 118.9(9)
N4A C19A C11A 120.3(8)
C15A C19A C11A 120.7(8)
C12A C11A N3A 122.2(9)
C12A C11A C19A 122.7(9)
N3A C11A C19A 115.1(8)
C13A C12A C11A 115.6(10)
C13A C12A H12A 122.2
C11A C12A H12A 122.2
C12A C13A C14A 126.1(9)
C12A C13A H13A 116.9
C14A C13A H13A 116.9
C13A C14A C15A 119.0(9)
C13A C14A H14A 120.5
C15A C14A H14A 120.5
C20A N5A C21A 126.0(9)
C20A N5A H5A 117.0
C21A N5A H5A 117.0
C29A N6A C28A 121.3(8)
C30A N7A C31A 126.4(8)
C30A N7A H7AA 116.8
C31A N7A H7AA 116.8
C35A N9A C36A 125.5(9)
C35A N9A H9A 117.3
C36A N9A H9A 117.3
C7B N11A C8B 120.0
N11A C7B C6B 120.0
N11A C7B N12A 112.2(4)
C6B C7B N12A 127.8(4)
C5B C6B C7B 120.0
C5B C6B H6B 120.0
C7B C6B H6B 120.0
C4B C5B C6B 120.0
C4B C5B H5B 120.0
C6B C5B H5B 120.0
C5B C4B C8B 120.0
C5B C4B C3B 120.0
C8B C4B C3B 120.0
N10A C8B C4B 120.0
N10A C8B N11A 120.0
C4B C8B N11A 120.0
C8B N10A C1B 120.0
N10A C1B C2B 120.0
N10A C1B C36A 110.2(6)
C2B C1B C36A 129.8(6)
C3B C2B C1B 120.0
C3B C2B H2B 120.0
C1B C2B H2B 120.0
O1_4 C3B C2B 107.4(4)
O1_4 C3B C4B 132.6(4)
C2B C3B C4B 120.0
C37A N12A C7B 135.0(7)
C37A N12A H12B 112.5
C7B N12A H12B 112.5
C9B N13A C16B 117.2(8)
C16B N14A C15B 119.0(9)
C15B N15A C38A 127.5(8)
C15B N15A H15A 116.2
C38A N15A H15A 116.2
N17A N16A C17B 123.1(8)
N16A N17A C20B 115.9(9)
N16A N17A K1 111.4(6)
C20B N17A K1 131.8(7)
C25B N18A C21B 123.9(8)
C25B N18A K1 112.9(6)
C21B N18A K1 123.2(6)
C26B N19A N20A 123.4(8)
C26B N19A K1 128.6(7)
N20A N19A K1 108.0(6)
C29B N20A N19A 125.2(9)
C39A N21A C30B 128.3(9)
C39A N21A H21A 115.9
C30B N21A H21A 115.9
C36B N23A C37B 120.0
N23A C36B C35B 120.0
N23A C36B C40A 107.8(9)
C35B C36B C40A 132.2(9)
C34B C35B C36B 120.0
C34B C35B H35B 120.0
C36B C35B H35B 120.0
O1_6 C34B C35B 113.3(6)
O1_6 C34B C33B 126.0(6)
C35B C34B C33B 120.0
C37B C33B C34B 120.0
C37B C33B C32B 120.0
C34B C33B C32B 120.0
N22A C37B C33B 120.0
N22A C37B N23A 120.0
C33B C37B N23A 120.0
C37B N22A C30B 120.0
C31B C30B N22A 120.0
C31B C30B N21A 132.8(6)
N22A C30B N21A 106.8(6)
C30B C31B C32B 120.0
C30B C31B H31B 120.0
C32B C31B H31B 120.0
C31B C32B C33B 120.0
C31B C32B H32B 120.0
C33B C32B H32B 120.0
C40A N24A C38B 132.9(11)
C40A N24A H24B 113.6
C38B N24A H24B 113.6
C44B N26A C45B 120.0
N26A C44B C43B 120.0
N26A C44B C41A 116.7(7)
C43B C44B C41A 123.3(7)
C42B C43B C44B 120.0
C42B C43B H43B 120.0
C44B C43B H43B 120.0
C41B C42B C43B 120.0
C41B C42B O1_7 121.0(6)
C43B C42B O1_7 118.9(6)
C42B C41B C45B 120.0
C42B C41B C40B 120.0
C45B C41B C40B 120.0
C41B C45B N25A 120.0
C41B C45B N26A 120.0
N25A C45B N26A 120.0
C38B N25A C45B 120.0
N25A C38B C39B 120.0
N25A C38B N24A 114.3(6)
C39B C38B N24A 125.3(6)
C40B C39B C38B 120.0
C40B C39B H39B 120.0
C38B C39B H39B 120.0
C39B C40B C41B 120.0
C39B C40B H40B 120.0
C41B C40B H40B 120.0
C41A N27A C46B 134.4(11)
C41A N27A H27B 112.8
C46B N27A H27B 112.8
C46B N28A C50B 115.2(12)
C42A N29A C50B 124.7(13)
C42A N29A H29A 117.7
C50B N29A H29A 117.7
C52A N31A C50A 134.2(9)
C52A N31A K1 115.7(7)
C50A N31A K1 80.3(5)
C52A N31A H31A 112.9
C50A N31A H31A 112.9
K1 N31A H31A 70.1
C62A N33A C60A 137.6(10)
C62A N33A H33B 111.2
C60A N33A H33B 111.2
O16A N35A O15A 117(2)
O16A N35A C70A 116.9(19)
O15A N35A C70A 125.9(15)
N13A C9B C10B 121.7(7)
N13A C9B C37A 115.5(8)
C10B C9B C37A 122.8(9)
C11B C10B C9B 119.3(8)
C11B C10B H10B 120.3
C9B C10B H10B 120.3
C12B C11B O1_5 113.0(9)
C12B C11B C10B 120.9(8)
O1_5 C11B C10B 126.0(9)
C11B C12B C13B 125.7(9)
C11B C12B C16B 113.8(9)
C13B C12B C16B 120.5(9)
C14B C13B C12B 119.7(10)
C14B C13B H13B 120.1
C12B C13B H13B 120.1
C13B C14B C15B 117.2(10)
C13B C14B H14B 121.4
C15B C14B H14B 121.4
N14A C15B N15A 111.0(9)
N14A C15B C14B 125.5(9)
N15A C15B C14B 123.5(9)
N14A C16B N13A 114.9(9)
N14A C16B C12B 118.1(10)
N13A C16B C12B 127.0(9)
N16A C17B C18B 124.0(7)
N16A C17B C38A 118.7(9)
C18B C17B C38A 117.3(10)
C19B C18B C17B 112.8(10)
C19B C18B H18B 123.6
C17B C18B H18B 123.6
C18B C19B C20B 120.4(9)
C18B C19B H19B 119.8
C20B C19B H19B 119.8
N17A C20B C19B 123.6(9)
N17A C20B C21B 111.2(9)
C19B C20B C21B 125.1(9)
N18A C21B C22B 123.6(10)
N18A C21B C20B 120.3(9)
C22B C21B C20B 116.1(10)
C23B C22B C21B 114.7(11)
C23B C22B H22B 122.6
C21B C22B H22B 122.6
C22B C23B C24B 121.4(10)
C22B C23B H23B 119.3
C24B C23B H23B 119.3
C25B C24B C23B 121.5(10)
C25B C24B H24C 119.2
C23B C24B H24C 119.2
N18A C25B C24B 114.5(8)
N18A C25B C26B 121.3(8)
C24B C25B C26B 124.2(10)
N19A C26B C27B 112.9(9)
N19A C26B C25B 118.8(9)
C27B C26B C25B 128.3(9)
C28B C27B C26B 124.5(10)
C28B C27B H27C 117.8
C26B C27B H27C 117.8
C27B C28B C29B 119.0(11)
C27B C28B H28B 120.5
C29B C28B H28B 120.5
N20A C29B C28B 115.0(9)
N20A C29B C39A 121.9(10)
C28B C29B C39A 123.1(11)
N28A C46B N27A 111.4(12)
N28A C46B C47B 122.1(15)
N27A C46B C47B 126.4(14)
C48B C47B C46B 122.7(14)
C48B C47B H47B 118.6
C46B C47B H47B 118.6
C47B C48B C49B 118.7(13)
C47B C48B H48B 120.7
C49B C48B H48B 120.7
C48B C49B C50B 111.3(15)
C48B C49B H49B 124.3
C50B C49B H49B 124.3
N28A C50B N29A 110.6(11)
N28A C50B C49B 129.8(14)
N29A C50B C49B 119.6(15)
O3C S1C O2C 116.4(8)
O3C S1C O1C 118.2(8)
O2C S1C O1C 118.5(7)
O3C S1C C1C 93.7(19)
O2C S1C C1C 104.0(19)
O1C S1C C1C 98.8(17)
F1C C1C F2C 125(4)
F1C C1C F3C 132(4)
F2C C1C F3C 95(3)
F1C C1C S1C 103(3)
F2C C1C S1C 94(2)
F3C C1C S1C 97(2)
C6A O1_1 C1_1 139.0(10)
O1_1 C1_1 C2_1 138.3(12)
C1_1 C2_1 C3_1 101.7(14)
C1_1 C2_1 C4_1 130.0(14)
C3_1 C2_1 C4_1 108.7(10)
C1_2 O1_2 C16A 124.0(7)
O1_2 C1_2 C2_2 115.1(7)
C1_2 C2_2 C3_2 107.7(11)
C1_2 C2_2 C4_2 119.2(10)
C3_2 C2_2 C4_2 115.4(12)
C26A O1_3 C1_3 117.0(12)
O1_3 C1_3 C2_3 109.9(11)
C1_3 C2_3 C3_3 113.4(14)
C1_3 C2_3 C4_3 112.7(15)
C3_3 C2_3 C4_3 112.0(18)
C3B O1_4 C1_4 137.7(6)
O1_4 C1_4 C2_4 124.7(7)
C1_4 C2_4 C4_4 107.3(10)
C1_4 C2_4 C3_4 122.8(9)
C4_4 C2_4 C3_4 104.6(10)
C1_5 O1_5 C11B 119.6(8)
O1_5 C1_5 C2_5 113.3(8)
C1_5 C2_5 C4_5 109.8(12)
C1_5 C2_5 C3_5 117.0(11)
C4_5 C2_5 C3_5 110.4(14)
C34B O1_6 C1_6 127.9(8)
O1_6 C1_6 C2_6 117.9(9)
C1_6 C2_6 C3_6 105.5(11)
C1_6 C2_6 C4_6 114.4(10)
C3_6 C2_6 C4_6 117.9(12)
C42B O1_7 C1_7 121.3(10)
O1_7 C1_7 C2_7 111.8(9)
C1_7 C2_7 C3_7 106.8(11)
C1_7 C2_7 C4_7 109.1(11)
C3_7 C2_7 C4_7 117.4(13)
C1_8 O1_8 C45A 131.3(14)
O1_8 C1_8 C2_8 125.5(18)
C1_8 C2_8 C4_8 105(2)
C1_8 C2_8 C3_8 104.3(19)
C4_8 C2_8 C3_8 96(2)
C55A O1_9 C1_9 128.4(14)
O1_9 C1_9 C2_9 130.0(19)
C1_9 C2_9 C3_9 117(3)
C1_9 C2_9 C4_9 128(2)
C3_9 C2_9 C4_9 67.3(19)
C2_9 C4_9 C3_9 56.4(10)
C2_9 C3_9 C4_9 56.4(10)
C65A O1_10 C1_10 126.1(14)
O1_10 C1_10 C2_10 114.3(16)
C1_10 C2_10 C3_10 122(2)
C1_10 C2_10 C4_10 119(3)
C3_10 C2_10 C4_10 89(3)
CL3_11 C1R_11 CL2_11 92.4(6)
CL3_11 C1R_11 CL1_11 114.7(8)
CL2_11 C1R_11 CL1_11 113.6(8)
CL3_11 C1R_11 H1_11 111.6
CL2_11 C1R_11 H1_11 111.6
CL1_11 C1R_11 H1_11 111.6
CL2_12 C1R_12 CL1_12 95.7(5)
CL2_12 C1R_12 CL3_12 109.3(7)
CL1_12 C1R_12 CL3_12 98.8(7)
CL2_12 C1R_12 H2_12 116.6
CL1_12 C1R_12 H2_12 116.6
CL3_12 C1R_12 H2_12 116.6
CL2_14 C1R_14 CL1_14 106.6(11)
CL2_14 C1R_14 CL3_14 111.6(10)
CL1_14 C1R_14 CL3_14 115.8(11)
CL2_14 C1R_14 H3_14 107.5
CL1_14 C1R_14 H3_14 107.5
CL3_14 C1R_14 H3_14 107.5

loop_
_geom_bond_atom_site_label_1
_geom_bond_atom_site_label_2
_geom_bond_distance
K1 O1W 2.592(8)
K1 O3W 2.723(10)
K1 N19A 2.747(9)
K1 N17A 3.031(10)
K1 N18A 3.119(8)
K1 N30A 3.234(7)
K1 N31A 3.349(11)
K1 O2W 3.428(12)
K1 C50A 3.439(8)
K1 C51A 3.472(6)
C10A O3A 1.297(12)
C10A N3A 1.442(14)
C10A C8A 1.447(11)
C20A O4A 1.291(13)
C20A N5A 1.390(14)
C20A C18A 1.5003(11)
C21A N5A 1.446(14)
C21A C22A 1.472(16)
C21A C29A 1.492(17)
C22A C23A 1.405(18)
C22A H22A 0.9500
C23A C24A 1.45(2)
C23A H23A 0.9500
C24A C25A 1.468(19)
C24A H24A 0.9500
C25A C26A 1.42(2)
C25A C29A 1.447(16)
C26A O1_3 1.371(14)
C26A C27A 1.47(2)
C27A C28A 1.422(17)
C27A H27A 0.9500
C28A N6A 1.441(15)
C28A C30A 1.5001(11)
C29A N6A 1.438(16)
C30A O5A 1.310(14)
C30A N7A 1.390(15)
C34A C35A 1.3900
C34A C33A 1.3900
C34A H34A 0.9500
C35A N9A 1.363(10)
C35A N8A 1.3900
N8A C31A 1.3900
C31A C32A 1.3900
C31A N7A 1.551(12)
C32A C33A 1.3900
C32A H32A 0.9500
C33A H33A 0.9500
C36A O6A 1.298(14)
C36A N9A 1.404(15)
C36A C1B 1.527(12)
C37A O7A 1.278(10)
C37A N12A 1.401(12)
C37A C9B 1.5004(11)
C38A O8A 1.287(12)
C38A N15A 1.425(13)
C38A C17B 1.5003(11)
C39A O9A 1.265(14)
C39A N21A 1.385(16)
C39A C29B 1.5002(11)
C40A N24A 1.34(2)
C40A O10A 1.35(2)
C40A C36B 1.479(15)
C41A O11A 1.393(14)
C41A N27A 1.444(16)
C41A C44B 1.5003(11)
C42A O12A 1.295(18)
C42A N29A 1.422(19)
C42A C43A 1.54(2)
C50A C49A 1.3900
C50A C51A 1.3900
C50A N31A 1.524(13)
C49A C48A 1.3900
C49A H49A 0.9500
C48A C47A 1.3900
C48A H48A 0.9500
C47A C46A 1.3900
C47A H47A 0.9500
C46A C51A 1.3900
C46A C45A 1.3900
C51A N30A 1.3900
N30A C43A 1.3900
C43A C44A 1.3900
C44A C45A 1.3900
C44A H44A 0.9500
C45A O1_8 1.464(14)
C52A O13A 1.296(17)
C52A N31A 1.468(19)
C52A C53A 1.477(15)
C60A C59A 1.3900
C60A C61A 1.3900
C60A N33A 1.544(15)
C59A C58A 1.3900
C59A H59A 0.9500
C58A C57A 1.3900
C58A H58A 0.9500
C57A C56A 1.3900
C57A H57A 0.9500
C56A C61A 1.3900
C56A C55A 1.3900
C61A N32A 1.3900
N32A C53A 1.3900
C53A C54A 1.3900
C54A C55A 1.3900
C54A H54A 0.9500
C55A O1_9 1.3510(11)
C62A O14A 1.318(17)
C62A N33A 1.381(17)
C62A C63A 1.5002(11)
C70A C69A 1.3900
C70A C71A 1.3900
C70A N35A 1.60(2)
C69A C68A 1.3900
C69A H69A 0.9500
C68A C67A 1.3900
C68A H68A 0.9500
C67A C66A 1.3900
C67A H67A 0.9500
C66A C71A 1.3900
C66A C65A 1.3900
C71A N34A 1.3900
N34A C63A 1.3900
C63A C64A 1.3900
C64A C65A 1.3900
C64A H64A 0.9500
C65A O1_10 1.3506(11)
N1A O1A 1.250(16)
N1A O2A 1.259(15)
N1A C1A 1.636(18)
N2A C8A 1.3900
N2A C9A 1.3900
C8A C7A 1.3900
C7A C6A 1.3900
C7A H7A 0.9500
C6A O1_1 1.3514(11)
C6A C5A 1.3900
C5A C9A 1.3900
C5A C4A 1.3900
C9A C1A 1.3900
C1A C2A 1.3900
C2A C3A 1.3900
C2A H2A 0.9500
C3A C4A 1.3900
C3A H3A 0.9500
C4A H4A 0.9500
N3A C11A 1.451(13)
N3A H3AA 0.8800
N4A C18A 1.389(13)
N4A C19A 1.394(12)
C18A C17A 1.438(14)
C17A C16A 1.393(14)
C17A H17A 0.9500
C16A O1_2 1.431(12)
C16A C15A 1.471(15)
C15A C19A 1.429(14)
C15A C14A 1.486(14)
C19A C11A 1.484(15)
C11A C12A 1.397(14)
C12A C13A 1.377(15)
C12A H12A 0.9500
C13A C14A 1.435(15)
C13A H13A 0.9500
C14A H14A 0.9500
N5A H5A 0.8800
N7A H7AA 0.8800
N9A H9A 0.8800
N11A C7B 1.3900
N11A C8B 1.3900
C7B C6B 1.3900
C7B N12A 1.535(10)
C6B C5B 1.3900
C6B H6B 0.9500
C5B C4B 1.3900
C5B H5B 0.9500
C4B C8B 1.3900
C4B C3B 1.3900
C8B N10A 1.3900
N10A C1B 1.3900
C1B C2B 1.3900
C2B C3B 1.3900
C2B H2B 0.9500
C3B O1_4 1.3525(11)
N12A H12B 0.8800
N13A C9B 1.340(12)
N13A C16B 1.399(13)
N14A C16B 1.379(13)
N14A C15B 1.381(13)
N15A C15B 1.416(13)
N15A H15A 0.8800
N16A N17A 1.335(12)
N16A C17B 1.428(14)
N17A C20B 1.387(13)
N18A C25B 1.403(13)
N18A C21B 1.406(14)
N19A C26B 1.358(13)
N19A N20A 1.445(13)
N20A C29B 1.373(14)
N21A C30B 1.495(12)
N21A H21A 0.8800
N23A C36B 1.3900
N23A C37B 1.3900
C36B C35B 1.3900
C35B C34B 1.3900
C35B H35B 0.9500
C34B O1_6 1.3510(11)
C34B C33B 1.3900
C33B C37B 1.3900
C33B C32B 1.3900
C37B N22A 1.3900
N22A C30B 1.3900
C30B C31B 1.3900
C31B C32B 1.3900
C31B H31B 0.9500
C32B H32B 0.9500
N24A C38B 1.481(13)
N24A H24B 0.8800
N26A C44B 1.3900
N26A C45B 1.3900
C44B C43B 1.3900
C43B C42B 1.3900
C43B H43B 0.9500
C42B C41B 1.3900
C42B O1_7 1.405(10)
C41B C45B 1.3900
C41B C40B 1.3900
C45B N25A 1.3900
N25A C38B 1.3900
C38B C39B 1.3900
C39B C40B 1.3900
C39B H39B 0.9500
C40B H40B 0.9500
N27A C46B 1.455(18)
N27A H27B 0.8800
N28A C46B 1.316(16)
N28A C50B 1.351(17)
N29A C50B 1.448(17)
N29A H29A 0.8800
N31A H31A 0.8800
N33A H33B 0.8800
N35A O16A 1.13(2)
N35A O15A 1.25(2)
C9B C10B 1.480(14)
C10B C11B 1.448(15)
C10B H10B 0.9500
C11B C12B 1.414(15)
C11B O1_5 1.427(12)
C12B C13B 1.467(15)
C12B C16B 1.477(14)
C13B C14B 1.356(14)
C13B H13B 0.9500
C14B C15B 1.448(14)
C14B H14B 0.9500
C17B C18B 1.429(15)
C18B C19B 1.423(16)
C18B H18B 0.9500
C19B C20B 1.466(16)
C19B H19B 0.9500
C20B C21B 1.508(16)
C21B C22B 1.451(16)
C22B C23B 1.410(17)
C22B H22B 0.9500
C23B C24B 1.492(18)
C23B H23B 0.9500
C24B C25B 1.456(16)
C24B H24C 0.9500
C25B C26B 1.5005(11)
C26B C27B 1.476(16)
C27B C28B 1.443(19)
C27B H27C 0.9500
C28B C29B 1.454(17)
C28B H28B 0.9500
C46B C47B 1.46(2)
C47B C48B 1.41(2)
C47B H47B 0.9500
C48B C49B 1.43(2)
C48B H48B 0.9500
C49B C50B 1.53(2)
C49B H49B 0.9500
S1C O3C 1.365(13)
S1C O2C 1.449(14)
S1C O1C 1.472(11)
S1C C1C 1.790(19)
F1C C1C 1.22(5)
F2C C1C 1.44(4)
F3C C1C 1.64(5)
O1_1 C1_1 1.4073(11)
C1_1 C2_1 1.5033(11)
C2_1 C3_1 1.5100(11)
C2_1 C4_1 1.5102(11)
O1_2 C1_2 1.4077(11)
C1_2 C2_2 1.5033(11)
C2_2 C3_2 1.5101(11)
C2_2 C4_2 1.5101(11)
O1_3 C1_3 1.4072(11)
C1_3 C2_3 1.5031(11)
C2_3 C3_3 1.5099(11)
C2_3 C4_3 1.5101(11)
O1_4 C1_4 1.4081(11)
C1_4 C2_4 1.5034(11)
C2_4 C4_4 1.5100(11)
C2_4 C3_4 1.5102(11)
O1_5 C1_5 1.4076(11)
C1_5 C2_5 1.5034(11)
C2_5 C4_5 1.5101(11)
C2_5 C3_5 1.5102(12)
O1_6 C1_6 1.4074(11)
C1_6 C2_6 1.5030(11)
C2_6 C3_6 1.5101(11)
C2_6 C4_6 1.5101(11)
O1_7 C1_7 1.4072(11)
C1_7 C2_7 1.5032(11)
C2_7 C3_7 1.5101(11)
C2_7 C4_7 1.5103(11)
O1_8 C1_8 1.4071(11)
C1_8 C2_8 1.5032(11)
C2_8 C4_8 1.5099(11)
C2_8 C3_8 1.5100(11)
O1_9 C1_9 1.4071(11)
C1_9 C2_9 1.5031(11)
C2_9 C3_9 1.5100(11)
C2_9 C4_9 1.5100(11)
C4_9 C3_9 1.67(4)
O1_10 C1_10 1.4072(11)
C1_10 C2_10 1.5031(11)
C2_10 C3_10 1.5099(11)
C2_10 C4_10 1.5100(12)
C1R_11 CL3_11 1.7497(11)
C1R_11 CL2_11 1.7498(11)
C1R_11 CL1_11 1.7499(11)
C1R_11 H1_11 1.0000
C1R_12 CL2_12 1.7498(11)
C1R_12 CL1_12 1.7498(11)
C1R_12 CL3_12 1.7499(11)
C1R_12 H2_12 1.0000
C1R_14 CL2_14 1.7501(12)
C1R_14 CL1_14 1.7502(11)
C1R_14 CL3_14 1.7503(11)
C1R_14 H3_14 1.0000
